data_7221832
loop_
_publ_author_name
'Rashid, Showkat'
'Bhat, Bilal A.'
'Sen, Saikat'
'Mehta, Goverdhan'

_publ_section_title
;
 The distinctively singular self-assembly of a &#x201C;molecular
 stair&#x201D;: observation of a quadrilateral C--H&#x22EF;O hydrogen
 bonding cycle in the crystal structure of a tetracyclic
 oligo-tetrahydrofuran
;
_journal_issue 87
_journal_name_full 'RSC Adv.'
_journal_page_first 70899
_journal_paper_doi 10.1039/C5RA13749G
_journal_volume 5
_journal_year 2015
_chemical_absolute_configuration unk
_chemical_compound_source 'see text'
_chemical_formula_moiety 'C10 H14 O4'
_chemical_formula_sum 'C10 H14 O4'
_chemical_formula_weight 198.21
_chemical_name_systematic
;
        (1r,2R,6S,8r,10R,14S)-5,7,9,11-
        tetraoxatetracyclo[6.6.0.0^2,6^.0^10,14^]tetradecane
;
_space_group_IT_number 5
_symmetry_cell_setting monoclinic
_symmetry_Int_Tables_number 5
_symmetry_space_group_name_Hall 'C 2y'
_symmetry_space_group_name_H-M 'C 1 2 1'
_atom_sites_solution_hydrogens geom
_atom_sites_solution_primary direct
_atom_sites_solution_secondary difmap
_audit_creation_date 2015-07-12T22:16:58-00:00
_audit_creation_method 'WinGX routine CIF_UPDATE'
_audit_update_record
;
2015-07-12 deposited with the CCDC.
2015-08-19 downloaded from the CCDC.
;
_cell_angle_alpha 90
_cell_angle_beta 94.096(7)
_cell_angle_gamma 90
_cell_formula_units_Z 4
_cell_length_a 10.420(5)
_cell_length_b 5.899(3)
_cell_length_c 15.377(8)
_cell_measurement_reflns_used 2178
_cell_measurement_temperature 291(2)
_cell_measurement_theta_max 26.85
_cell_measurement_theta_min 2.66
_cell_volume 942.8(8)
_computing_cell_refinement 'SMART (Bruker, 1998)'
_computing_data_collection 'SMART (Bruker, 1998)'
_computing_data_reduction 'SAINT (Bruker, 1998)'
_computing_molecular_graphics 'PLATON (Spek, 2003) and CAMERON (Watkin et al., 1993)'
_computing_publication_material 'PLATON (Spek, 2003)'
_computing_structure_refinement 'SHELXL-97 (Sheldrick, 2008)'
_computing_structure_solution 'SIR92 (Altomare et al., 1994)'
_diffrn_ambient_temperature 291(2)
_diffrn_measured_fraction_theta_full 1
_diffrn_measured_fraction_theta_max 0.999
_diffrn_measurement_device_type 'Bruker AXS SMART APEX CCD area-detector'
_diffrn_measurement_method '\f and \w scans'
_diffrn_radiation_monochromator graphite
_diffrn_radiation_type MoKa
_diffrn_radiation_wavelength 0.71073
_diffrn_reflns_av_R_equivalents 0.0216
_diffrn_reflns_av_unetI/netI 0.0216
_diffrn_reflns_limit_h_max 12
_diffrn_reflns_limit_h_min -12
_diffrn_reflns_limit_k_max 7
_diffrn_reflns_limit_k_min -7
_diffrn_reflns_limit_l_max 18
_diffrn_reflns_limit_l_min -17
_diffrn_reflns_number 3444
_diffrn_reflns_theta_full 25
_diffrn_reflns_theta_max 25.44
_diffrn_reflns_theta_min 1.33
_exptl_absorpt_coefficient_mu 0.108
_exptl_absorpt_correction_T_max 0.9957
_exptl_absorpt_correction_T_min 0.8463
_exptl_absorpt_correction_type multi-scan
_exptl_absorpt_process_details '(SADABS; Sheldrick, 2003)'
_exptl_crystal_colour colorless
_exptl_crystal_density_diffrn 1.397
_exptl_crystal_density_method 'Not Measured'
_exptl_crystal_description plate
_exptl_crystal_F_000 424
_exptl_crystal_size_max 0.15
_exptl_crystal_size_mid 0.11
_exptl_crystal_size_min 0.04
_refine_diff_density_max 0.279
_refine_diff_density_min -0.224
_refine_diff_density_rms 0.069
_refine_ls_abs_structure_details 'see text above'
_refine_ls_extinction_method none
_refine_ls_goodness_of_fit_ref 1.283
_refine_ls_hydrogen_treatment constr
_refine_ls_matrix_type full
_refine_ls_number_parameters 127
_refine_ls_number_reflns 967
_refine_ls_number_restraints 1
_refine_ls_restrained_S_all 1.282
_refine_ls_R_factor_all 0.0858
_refine_ls_R_factor_gt 0.0778
_refine_ls_shift/su_max 0.002
_refine_ls_shift/su_mean 0.001
_refine_ls_structure_factor_coef Fsqd
_refine_ls_weighting_details 'calc w=1/[\s^2^(Fo^2^)+(0.1020P)^2^+0.5510P] where P=(Fo^2^+2Fc^2^)/3'
_refine_ls_weighting_scheme calc
_refine_ls_wR_factor_gt 0.1887
_refine_ls_wR_factor_ref 0.1933
_reflns_number_gt 878
_reflns_number_total 967
_reflns_threshold_expression I>2\s(I)
_cod_data_source_file c5ra13749g1.cif
_cod_data_source_block tetracyclic_oligoacetal_4_cif
_cod_original_cell_volume 942.7(8)
_cod_original_sg_symbol_H-M 'C 2'
_cod_database_code 7221832

loop_
_symmetry_equiv_pos_as_xyz
x,y,z
-x,y,-z
1/2+x,1/2+y,z
1/2-x,1/2+y,-z

loop_
_atom_site_label
_atom_site_type_symbol
_atom_site_fract_x
_atom_site_fract_y
_atom_site_fract_z
_atom_site_U_iso_or_equiv
_atom_site_adp_type
_atom_site_occupancy
_atom_site_symmetry_multiplicity
_atom_site_calc_flag
_atom_site_refinement_flags
O1 O 0.7334(3) 1.1379(8) 0.6018(3) 0.0646(13) Uani 1 1 d .
O2 O 0.8382(3) 0.9158(7) 0.7092(3) 0.0562(11) Uani 1 1 d .
O3 O 1.0154(4) 0.8033(8) 0.7971(3) 0.0614(12) Uani 1 1 d .
O4 O 1.1356(5) 0.9147(9) 0.9210(3) 0.0815(16) Uani 1 1 d .
C1 C 0.8382(6) 1.2012(14) 0.5514(4) 0.0683(18) Uani 1 1 d .
H1A H 0.8068 1.2639 0.4956 0.082 Uiso 1 1 calc R
H1B H 0.8925 1.0716 0.5414 0.082 Uiso 1 1 calc R
C2 C 0.9100(6) 1.3752(12) 0.6055(4) 0.0659(18) Uani 1 1 d .
H2A H 0.876 1.5255 0.5927 0.079 Uiso 1 1 calc R
H2B H 1.0007 1.3733 0.5949 0.079 Uiso 1 1 calc R
C3 C 0.8904(5) 1.3090(10) 0.6988(4) 0.0480(13) Uani 1 1 d .
H3 H 0.8633 1.4395 0.7324 0.058 Uiso 1 1 calc R
C4 C 1.0002(4) 1.1794(9) 0.7485(3) 0.0402(11) Uani 1 1 d .
H4 H 1.084 1.229 0.7303 0.048 Uiso 1 1 calc R
C5 C 0.9984(5) 1.1820(10) 0.8461(4) 0.0490(13) Uani 1 1 d .
H5 H 0.9164 1.241 0.8641 0.059 Uiso 1 1 calc R
C6 C 1.1120(6) 1.3000(11) 0.8955(4) 0.0593(16) Uani 1 1 d .
H6A H 1.1443 1.4239 0.8618 0.071 Uiso 1 1 calc R
H6B H 1.0887 1.3571 0.9514 0.071 Uiso 1 1 calc R
C7 C 1.2083(5) 1.1119(12) 0.9066(4) 0.0636(17) Uani 1 1 d .
H7A H 1.2552 1.0954 0.8547 0.076 Uiso 1 1 calc R
H7B H 1.2693 1.1413 0.956 0.076 Uiso 1 1 calc R
C8 C 1.0171(6) 0.9320(12) 0.8737(4) 0.0585(16) Uani 1 1 d .
H8 H 0.9478 0.8837 0.9093 0.07 Uiso 1 1 calc R
C9 C 0.9752(4) 0.9332(10) 0.7245(3) 0.0450(12) Uani 1 1 d .
H9 H 1.0195 0.889 0.673 0.054 Uiso 1 1 calc R
C10 C 0.7818(5) 1.1290(10) 0.6877(4) 0.0489(13) Uani 1 1 d .
H10 H 0.7139 1.1631 0.7266 0.059 Uiso 1 1 calc R

loop_
_atom_site_aniso_label
_atom_site_aniso_U_11
_atom_site_aniso_U_22
_atom_site_aniso_U_33
_atom_site_aniso_U_23
_atom_site_aniso_U_13
_atom_site_aniso_U_12
O1 0.043(2) 0.069(3) 0.080(3) 0.000(2) -0.0130(18) -0.010(2)
O2 0.0394(18) 0.036(2) 0.091(3) -0.001(2) -0.0070(18) -0.0063(17)
O3 0.062(2) 0.040(2) 0.080(3) 0.003(2) -0.010(2) 0.010(2)
O4 0.078(3) 0.053(2) 0.107(4) 0.029(3) -0.042(3) -0.016(3)
C1 0.066(4) 0.072(4) 0.065(4) 0.011(3) -0.006(3) -0.008(3)
C2 0.066(4) 0.052(4) 0.078(4) 0.011(3) -0.014(3) -0.009(3)
C3 0.044(3) 0.035(3) 0.063(3) -0.002(3) -0.007(2) 0.004(3)
C4 0.030(2) 0.035(3) 0.057(3) -0.007(2) 0.0050(19) 0.002(2)
C5 0.034(2) 0.052(3) 0.060(3) -0.008(3) 0.005(2) 0.013(3)
C6 0.072(4) 0.041(3) 0.061(3) -0.011(3) -0.019(3) 0.001(3)
C7 0.049(3) 0.059(4) 0.080(4) 0.002(3) -0.008(3) -0.009(3)
C8 0.052(3) 0.067(4) 0.057(3) 0.007(3) 0.002(2) -0.013(3)
C9 0.039(2) 0.038(3) 0.058(3) -0.011(3) 0.006(2) 0.007(3)
C10 0.034(2) 0.046(3) 0.067(3) -0.006(3) 0.004(2) 0.004(2)

loop_
_atom_type_symbol
_atom_type_description
_atom_type_scat_dispersion_real
_atom_type_scat_dispersion_imag
_atom_type_scat_source
C C 0.0033 0.0016 ' International Tables Vol C Tables 4.2.6.8 and 6.1.1.4'
H H 0 0 ' International Tables Vol C Tables 4.2.6.8 and 6.1.1.4'
O O 0.0106 0.006 ' International Tables Vol C Tables 4.2.6.8 and 6.1.1.4'

loop_
_geom_angle_atom_site_label_1
_geom_angle_atom_site_label_2
_geom_angle_atom_site_label_3
_geom_angle
C10 O1 C1 106.7(4)
C10 O2 C9 111.5(4)
C9 O3 C8 111.1(5)
C8 O4 C7 108.8(5)
O1 C1 C2 104.4(5)
O1 C1 H1A 110.9
C2 C1 H1A 110.9
O1 C1 H1B 110.9
C2 C1 H1B 110.9
H1A C1 H1B 108.9
C1 C2 C3 104.8(5)
C1 C2 H2A 110.8
C3 C2 H2A 110.8
C1 C2 H2B 110.8
C3 C2 H2B 110.8
H2A C2 H2B 108.9
C2 C3 C4 117.0(5)
C2 C3 C10 102.7(4)
C4 C3 C10 103.1(4)
C2 C3 H3 111.1
C4 C3 H3 111.1
C10 C3 H3 111.1
C5 C4 C9 103.8(5)
C5 C4 C3 115.5(4)
C9 C4 C3 104.3(4)
C5 C4 H4 110.9
C9 C4 H4 110.9
C3 C4 H4 110.9
C4 C5 C6 115.9(5)
C4 C5 C8 104.7(5)
C6 C5 C8 102.8(5)
C4 C5 H5 111
C6 C5 H5 111
C8 C5 H5 111
C7 C6 C5 102.0(5)
C7 C6 H6A 111.4
C5 C6 H6A 111.4
C7 C6 H6B 111.4
C5 C6 H6B 111.4
H6A C6 H6B 109.2
O4 C7 C6 105.4(5)
O4 C7 H7A 110.7
C6 C7 H7A 110.7
O4 C7 H7B 110.7
C6 C7 H7B 110.7
H7A C7 H7B 108.8
O4 C8 O3 110.9(6)
O4 C8 C5 107.7(5)
O3 C8 C5 107.1(5)
O4 C8 H8 110.4
O3 C8 H8 110.4
C5 C8 H8 110.4
O3 C9 O2 109.3(4)
O3 C9 C4 107.2(4)
O2 C9 C4 105.1(4)
O3 C9 H9 111.6
O2 C9 H9 111.6
C4 C9 H9 111.6
O1 C10 O2 112.0(5)
O1 C10 C3 107.0(4)
O2 C10 C3 107.2(4)
O1 C10 H10 110.2
O2 C10 H10 110.2
C3 C10 H10 110.2

loop_
_geom_bond_atom_site_label_1
_geom_bond_atom_site_label_2
_geom_bond_distance
O1 C10 1.381(7)
O1 C1 1.433(7)
O2 C10 1.417(7)
O2 C9 1.434(6)
O3 C9 1.393(7)
O3 C8 1.400(8)
O4 C8 1.392(7)
O4 C7 1.414(8)
C1 C2 1.488(9)
C1 H1A 0.97
C1 H1B 0.97
C2 C3 1.514(9)
C2 H2A 0.97
C2 H2B 0.97
C3 C4 1.534(7)
C3 C10 1.552(8)
C3 H3 0.98
C4 C5 1.503(8)
C4 C9 1.516(8)
C4 H4 0.98
C5 C6 1.528(8)
C5 C8 1.542(10)
C5 H5 0.98
C6 C7 1.497(9)
C6 H6A 0.97
C6 H6B 0.97
C7 H7A 0.97
C7 H7B 0.97
C8 H8 0.98
C9 H9 0.98
C10 H10 0.98

loop_
_geom_torsion_atom_site_label_1
_geom_torsion_atom_site_label_2
_geom_torsion_atom_site_label_3
_geom_torsion_atom_site_label_4
_geom_torsion
C10 O1 C1 C2 -39.6(6)
O1 C1 C2 C3 31.0(7)
C1 C2 C3 C4 99.8(6)
C1 C2 C3 C10 -12.2(6)
C2 C3 C4 C5 161.0(5)
C10 C3 C4 C5 -87.3(5)
C2 C3 C4 C9 -85.8(6)
C10 C3 C4 C9 25.9(5)
C9 C4 C5 C6 130.4(5)
C3 C4 C5 C6 -116.1(6)
C9 C4 C5 C8 18.0(5)
C3 C4 C5 C8 131.5(5)
C4 C5 C6 C7 -87.4(6)
C8 C5 C6 C7 26.2(6)
C8 O4 C7 C6 33.4(7)
C5 C6 C7 O4 -36.6(6)
C7 O4 C8 O3 101.3(7)
C7 O4 C8 C5 -15.6(7)
C9 O3 C8 O4 -127.9(5)
C9 O3 C8 C5 -10.7(6)
C4 C5 C8 O4 113.7(5)
C6 C5 C8 O4 -7.8(7)
C4 C5 C8 O3 -5.7(6)
C6 C5 C8 O3 -127.1(5)
C8 O3 C9 O2 -90.7(5)
C8 O3 C9 C4 22.8(5)
C10 O2 C9 O3 137.7(5)
C10 O2 C9 C4 22.9(6)
C5 C4 C9 O3 -25.1(5)
C3 C4 C9 O3 -146.4(4)
C5 C4 C9 O2 91.2(4)
C3 C4 C9 O2 -30.1(5)
C1 O1 C10 O2 -85.5(6)
C1 O1 C10 C3 31.6(6)
C9 O2 C10 O1 111.0(5)
C9 O2 C10 C3 -6.0(6)
C2 C3 C10 O1 -11.3(6)
C4 C3 C10 O1 -133.2(4)
C2 C3 C10 O2 109.0(5)
C4 C3 C10 O2 -13.0(5)
